data_7204382
loop_
_publ_author_name
'Sawamura, Masaya'
'Toganoh, Motoki'
'Iikura, Hitoshi'
'Matsuo, Yutaka'
'Hirai, Atsushi'
'Nakamura, Eiichi'

_publ_contact_author 'Prof Eiichi Nakamura'
_publ_section_title
;
 Cu(i)-mediated regioselective tri-addition of Grignard reagent to
 [70]fullerene. Synthesis of indenyl-type metal ligand embedded into
 graphitic structure
;
_journal_issue 7
_journal_name_full 'Journal of Materials Chemistry'
_journal_page_first 2109
_journal_paper_doi 10.1039/b202130g
_journal_volume 12
_journal_year 2002
_chemical_compound_source 'synthesis as described'
_chemical_formula_moiety 'C103 H20 Cl4 F9 Tl1'
_chemical_formula_structural 'C103 H20 Cl4 F9 TL1'
_chemical_formula_sum 'C103 H20 Cl4 F9 Tl'
_chemical_formula_weight 1774.36
_chemical_name_common C70Ar3Tl
_space_group_IT_number 14
_symmetry_cell_setting monoclinic
_symmetry_Int_Tables_number 14
_symmetry_space_group_name_Hall '-P 2yn'
_symmetry_space_group_name_H-M 'P 1 21/n 1'
_atom_sites_solution_hydrogens geom
_atom_sites_solution_primary direct
_atom_sites_solution_secondary difmap
_audit_creation_date 2002-01-23T02:05:58-00:00
_audit_creation_method 'WinGX routine CIF_UPDATE'
_cell_angle_alpha 90.000
_cell_angle_beta 109.861(5)
_cell_angle_gamma 90.000
_cell_formula_units_Z 4
_cell_length_a 18.419(5)
_cell_length_b 17.565(5)
_cell_length_c 20.638(5)
_cell_measurement_reflns_used 0
_cell_measurement_temperature 293(2)
_cell_measurement_theta_max 0
_cell_measurement_theta_min 0
_cell_measurement_wavelength 0.71069
_cell_volume 6280(3)
_computing_molecular_graphics 'Ortep-3 for Windows (Farrugia, 1997)'
_computing_publication_material 'WinGX publication routines (Farrugia, 1999)'
_computing_structure_refinement 'SHELXL-97 (Sheldrick, 1997)'
_computing_structure_solution 'SHELXS-97 (Sheldrick, 1997)'
_diffrn_ambient_temperature 293(2)
_diffrn_measured_fraction_theta_full 0.473
_diffrn_measured_fraction_theta_max 0.473
_diffrn_measurement_device_type MacScienceDIP2030
_diffrn_measurement_method scanning
_diffrn_radiation_detector 'Imaging Plate'
_diffrn_radiation_monochromator graphite
_diffrn_radiation_type MoK\a
_diffrn_radiation_wavelength 0.71073
_diffrn_reflns_av_R_equivalents 0.000
_diffrn_reflns_av_unetI/netI 0.1645
_diffrn_reflns_limit_h_max 21
_diffrn_reflns_limit_h_min 0
_diffrn_reflns_limit_k_max 19
_diffrn_reflns_limit_k_min 0
_diffrn_reflns_limit_l_max 23
_diffrn_reflns_limit_l_min -25
_diffrn_reflns_number 5791
_diffrn_reflns_theta_full 25.91
_diffrn_reflns_theta_max 25.91
_diffrn_reflns_theta_min 4.32
_exptl_absorpt_coefficient_mu 2.833
_exptl_absorpt_correction_type none
_exptl_crystal_colour 'dark red'
_exptl_crystal_density_diffrn 1.877
_exptl_crystal_density_meas ?
_exptl_crystal_description prism
_exptl_crystal_F_000 3472
_exptl_crystal_size_max 0.32
_exptl_crystal_size_mid 0.22
_exptl_crystal_size_min 0.10
_refine_diff_density_max 1.317
_refine_diff_density_min -0.632
_refine_diff_density_rms 0.127
_refine_ls_extinction_method none
_refine_ls_goodness_of_fit_ref 1.015
_refine_ls_hydrogen_treatment mixed
_refine_ls_matrix_type full
_refine_ls_number_parameters 785
_refine_ls_number_reflns 5791
_refine_ls_number_restraints 0
_refine_ls_restrained_S_all 1.015
_refine_ls_R_factor_all 0.2232
_refine_ls_R_factor_gt 0.0972
_refine_ls_shift/su_max 0.008
_refine_ls_shift/su_mean 0.001
_refine_ls_structure_factor_coef Fsqd
_refine_ls_weighting_details 'calc w=1/[&#x00AB;s^2^(Fo^2^)+(0.1515P)^2^+0.0000P] where P=(Fo^2^+2Fc^2^)/3'
_refine_ls_weighting_scheme calc
_refine_ls_wR_factor_gt 0.2408
_refine_ls_wR_factor_ref 0.3192
_reflns_number_gt 2323
_reflns_number_total 5791
_reflns_observed_criterion >2sigma(I)
_cod_data_source_file b202130g.txt
_cod_data_source_block C70Ar3Tl
_cod_original_sg_symbol_H-M 'P 21/n'
_cod_database_code 7204382

loop_
_symmetry_equiv_pos_as_xyz
'x, y, z'
'-x+1/2, y+1/2, -z+1/2'
'-x, -y, -z'
'x-1/2, -y-1/2, z-1/2'

loop_
_atom_site_label
_atom_site_type_symbol
_atom_site_fract_x
_atom_site_fract_y
_atom_site_fract_z
_atom_site_U_iso_or_equiv
_atom_site_adp_type
_atom_site_occupancy
_atom_site_symmetry_multiplicity
_atom_site_calc_flag
_atom_site_refinement_flags
_atom_site_disorder_assembly
_atom_site_disorder_group
Tl1 Tl 0.85593(7) -0.73101(9) -0.28951(6) 0.0702(5) Uani 1 1 d . . .
C1 C 0.9306(12) -0.7747(18) -0.3858(9) 0.043(7) Uani 1 1 d . . .
C2 C 0.9368(14) -0.6956(19) -0.3861(12) 0.051(7) Uani 1 1 d . . .
C3 C 0.9860(15) -0.6662(18) -0.3211(12) 0.053(8) Uani 1 1 d . . .
C4 C 1.0163(13) -0.7341(17) -0.2849(12) 0.043(6) Uani 1 1 d . . .
C5 C 0.9827(12) -0.7983(17) -0.3206(11) 0.041(7) Uani 1 1 d . . .
C6 C 0.9087(14) -0.8248(18) -0.4465(10) 0.051(8) Uani 1 1 d . . .
C7 C 0.9080(14) -0.6473(15) -0.4525(10) 0.040(6) Uani 1 1 d . . .
C8 C 1.0290(14) -0.5943(16) -0.3141(11) 0.042(7) Uani 1 1 d . . .
C9 C 1.0930(13) -0.7301(18) -0.2326(11) 0.043(6) Uani 1 1 d . . .
C10 C 1.0239(12) -0.8703(17) -0.3091(12) 0.042(7) Uani 1 1 d . . .
C11 C 0.9159(13) -0.7823(19) -0.5057(11) 0.047(7) Uani 1 1 d . . .
C12 C 0.9209(14) -0.702(2) -0.5098(12) 0.051(8) Uani 1 1 d . . .
C13 C 0.9746(14) -0.5947(15) -0.4454(12) 0.042(7) Uani 1 1 d . . .
C14 C 1.0322(17) -0.5678(16) -0.3853(13) 0.054(7) Uani 1 1 d . . .
C15 C 1.1140(14) -0.6083(15) -0.2798(11) 0.040(6) Uani 1 1 d . . .
C16 C 1.1449(14) -0.6707(18) -0.2354(13) 0.052(8) Uani 1 1 d . . .
C17 C 1.1249(12) -0.808(2) -0.2185(11) 0.054(9) Uani 1 1 d . . .
C18 C 1.0892(16) -0.8760(17) -0.2525(11) 0.050(7) Uani 1 1 d . . .
C19 C 1.0112(13) -0.914(2) -0.3727(13) 0.060(9) Uani 1 1 d . . .
C20 C 0.9660(13) -0.8873(14) -0.4355(10) 0.036(6) Uani 1 1 d . . .
C21 C 0.9605(13) -0.8284(16) -0.5357(10) 0.038(6) Uani 1 1 d . . .
C22 C 1.0017(15) -0.796(2) -0.5751(11) 0.065(10) Uani 1 1 d . . .
C23 C 1.0055(13) -0.711(2) -0.5798(11) 0.063(11) Uani 1 1 d . . .
C24 C 0.9637(15) -0.6670(17) -0.5450(12) 0.048(7) Uani 1 1 d . . .
C25 C 1.0001(12) -0.6018(15) -0.5061(11) 0.036(6) Uani 1 1 d . . .
C26 C 1.0729(15) -0.5778(15) -0.5029(12) 0.047(7) Uani 1 1 d . . .
C27 C 1.1280(15) -0.5543(18) -0.4382(13) 0.057(7) Uiso 1 1 d . . .
C28 C 1.1079(16) -0.5525(19) -0.3802(12) 0.059(8) Uani 1 1 d . . .
C29 C 1.1605(14) -0.5744(16) -0.3148(11) 0.049(7) Uani 1 1 d . . .
C30 C 1.2350(13) -0.6038(17) -0.3062(13) 0.051(8) Uani 1 1 d . . .
C31 C 1.2668(16) -0.6467(16) -0.2522(12) 0.051(7) Uani 1 1 d . . .
C32 C 1.2252(15) -0.6837(16) -0.2163(11) 0.045(7) Uani 1 1 d . . .
C33 C 1.2563(15) -0.7566(15) -0.1932(12) 0.046(7) Uani 1 1 d . . .
C34 C 1.2112(15) -0.8223(19) -0.1979(12) 0.054(8) Uani 1 1 d . . .
C35 C 1.2249(15) -0.8973(19) -0.2150(12) 0.051(7) Uani 1 1 d . . .
C36 C 1.1498(15) -0.9275(17) -0.2524(13) 0.049(7) Uani 1 1 d . . .
C37 C 1.1466(14) -0.9694(17) -0.3095(12) 0.046(6) Uiso 1 1 d . . .
C38 C 1.0764(14) -0.9647(15) -0.3720(13) 0.048(7) Uani 1 1 d . . .
C39 C 1.1016(15) -0.9716(16) -0.4310(12) 0.045(7) Uani 1 1 d . . .
C40 C 1.0605(15) -0.9239(17) -0.4912(12) 0.050(7) Uani 1 1 d . . .
C41 C 0.9900(14) -0.8875(18) -0.4946(13) 0.049(7) Uani 1 1 d . . .
C42 C 1.1074(15) -0.8874(19) -0.5281(13) 0.058(7) Uiso 1 1 d . . .
C43 C 1.0807(14) -0.8244(17) -0.5653(11) 0.044(6) Uiso 1 1 d . . .
C44 C 1.1258(13) -0.7620(17) -0.5673(11) 0.045(6) Uiso 1 1 d . . .
C45 C 1.0851(16) -0.690(2) -0.5710(13) 0.063(7) Uiso 1 1 d . . .
C46 C 1.1169(13) -0.6255(17) -0.5357(11) 0.047(6) Uiso 1 1 d . . .
C47 C 1.1961(14) -0.6263(18) -0.4930(12) 0.053(7) Uiso 1 1 d . . .
C48 C 1.2038(13) -0.5903(16) -0.4330(11) 0.046(6) Uiso 1 1 d . . .
C49 C 1.2594(15) -0.6066(19) -0.3661(13) 0.060(7) Uiso 1 1 d . . .
C50 C 1.3147(16) -0.6630(19) -0.3652(13) 0.060(7) Uiso 1 1 d . . .
C51 C 1.3535(13) -0.7073(17) -0.3069(11) 0.047(6) Uiso 1 1 d . . .
C52 C 1.3320(14) -0.6994(18) -0.2522(12) 0.051(6) Uiso 1 1 d . . .
C53 C 1.3258(15) -0.771(2) -0.2121(13) 0.061(7) Uiso 1 1 d . . .
C54 C 1.3402(15) -0.8388(18) -0.2363(12) 0.054(7) Uiso 1 1 d . . .
C55 C 1.2875(14) -0.9027(17) -0.2362(11) 0.047(6) Uiso 1 1 d . . .
C56 C 1.2799(15) -0.9476(18) -0.2962(13) 0.058(7) Uiso 1 1 d . . .
C57 C 1.2086(13) -0.9775(16) -0.3326(11) 0.043(6) Uiso 1 1 d . . .
C58 C 1.1839(13) -0.9783(16) -0.4062(11) 0.041(6) Uiso 1 1 d . . .
C59 C 1.2214(15) -0.9457(19) -0.4417(12) 0.058(7) Uiso 1 1 d . . .
C60 C 1.1879(14) -0.8978(17) -0.4997(11) 0.044(6) Uiso 1 1 d . . .
C61 C 1.2333(14) -0.8329(17) -0.5041(11) 0.048(6) Uiso 1 1 d . . .
C62 C 1.2082(15) -0.764(2) -0.5262(13) 0.058(7) Uiso 1 1 d . . .
C63 C 1.2437(13) -0.6964(16) -0.4889(11) 0.042(6) Uiso 1 1 d . . .
C64 C 1.3077(14) -0.7043(17) -0.4276(12) 0.050(6) Uiso 1 1 d . . .
C65 C 1.3361(15) -0.7795(19) -0.4060(12) 0.057(7) Uiso 1 1 d . . .
C66 C 1.3690(13) -0.7809(16) -0.3312(11) 0.043(6) Uiso 1 1 d . . .
C67 C 1.3621(14) -0.8441(17) -0.2944(12) 0.051(7) Uiso 1 1 d . . .
C68 C 1.3249(14) -0.9143(17) -0.3342(12) 0.049(6) Uiso 1 1 d . . .
C69 C 1.2991(14) -0.9120(17) -0.4044(12) 0.051(7) Uiso 1 1 d . . .
C70 C 1.3063(13) -0.8461(16) -0.4423(11) 0.045(6) Uiso 1 1 d . . .
C71 C 0.8251(14) -0.8608(18) -0.4621(12) 0.051(8) Uani 1 1 d . . .
C72 C 0.8143(15) -0.9037(18) -0.4104(15) 0.059(9) Uani 1 1 d . . .
H72 H 0.8538 -0.9095 -0.3683 0.071 Uiso 1 1 calc R . .
C73 C 0.7431(16) -0.9384(19) -0.4224(11) 0.061(9) Uani 1 1 d . . .
H73 H 0.7352 -0.9685 -0.3883 0.074 Uiso 1 1 calc R . .
C74 C 0.6836(12) -0.9287(17) -0.4849(13) 0.049(8) Uani 1 1 d . . .
C75 C 0.6975(15) -0.8912(18) -0.5316(13) 0.054(7) Uiso 1 1 d . . .
H75 H 0.6598 -0.8912 -0.5751 0.065 Uiso 1 1 calc R . .
C76 C 0.7630(13) -0.8510(18) -0.5237(12) 0.061(9) Uani 1 1 d . . .
H76 H 0.7665 -0.8182 -0.5578 0.073 Uiso 1 1 calc R . .
C77 C 0.8289(13) -0.6098(16) -0.4715(11) 0.040(6) Uani 1 1 d . . .
C78 C 0.7716(12) -0.6255(15) -0.5288(10) 0.039(6) Uani 1 1 d . . .
H78 H 0.7787 -0.6594 -0.5608 0.046 Uiso 1 1 calc R . .
C79 C 0.7004(14) -0.5907(17) -0.5406(11) 0.049(8) Uani 1 1 d . . .
H79 H 0.6586 -0.6018 -0.5798 0.059 Uiso 1 1 calc R . .
C80 C 0.6938(15) -0.5410(17) -0.4940(13) 0.051(7) Uiso 1 1 d . . .
C81 C 0.7508(14) -0.5206(17) -0.4346(12) 0.051(7) Uani 1 1 d . . .
H81 H 0.7438 -0.4847 -0.4041 0.062 Uiso 1 1 calc R . .
C82 C 0.8205(13) -0.5584(16) -0.4238(12) 0.043(7) Uani 1 1 d . . .
H82 H 0.862 -0.5488 -0.3838 0.052 Uiso 1 1 calc R . .
C83 C 0.9995(13) -0.5315(17) -0.2756(11) 0.045(6) Uiso 1 1 d . . .
C84 C 0.9932(14) -0.4561(17) -0.3017(12) 0.051(7) Uani 1 1 d . . .
H84 H 1.0095 -0.4451 -0.3387 0.061 Uiso 1 1 calc R . .
C85 C 0.9627(14) -0.3982(17) -0.2723(11) 0.049(7) Uani 1 1 d . . .
H85 H 0.9557 -0.3494 -0.2907 0.059 Uiso 1 1 calc R . .
C86 C 0.9436(17) -0.415(2) -0.2165(15) 0.070(10) Uani 1 1 d . . .
C87 C 0.952(2) -0.488(2) -0.1914(15) 0.084(11) Uani 1 1 d . . .
H87 H 0.9398 -0.4991 -0.1524 0.101 Uiso 1 1 calc R . .
C88 C 0.979(2) -0.547(2) -0.2223(15) 0.090(12) Uani 1 1 d . . .
H88 H 0.9831 -0.5968 -0.2053 0.108 Uiso 1 1 calc R . .
C89 C 0.6097(15) -0.970(2) -0.4977(18) 0.058(8) Uani 1 1 d . . .
C90 C 0.6225(18) -0.502(2) -0.5034(14) 0.065(8) Uiso 1 1 d . . .
C91 C 0.9115(17) -0.348(2) -0.1802(14) 0.070(11) Uani 1 1 d . . .
C201 C 0.6614(17) -0.605(2) -0.2355(15) 0.074(9) Uiso 1 1 d . . .
C202 C 0.6256(19) -0.622(2) -0.3049(16) 0.087(10) Uiso 1 1 d . . .
C203 C 0.540(2) -0.612(3) -0.3398(19) 0.104(12) Uiso 1 1 d . . .
H203 H 0.5139 -0.6228 -0.386 0.125 Uiso 1 1 calc R . .
C204 C 0.504(2) -0.583(2) -0.292(2) 0.104(12) Uiso 1 1 d . . .
H204 H 0.4531 -0.5677 -0.3094 0.125 Uiso 1 1 calc R . .
C205 C 0.538(2) -0.579(2) -0.2307(19) 0.096(12) Uiso 1 1 d . . .
H205 H 0.5086 -0.5737 -0.2024 0.116 Uiso 1 1 calc R . .
C206 C 0.6215(19) -0.581(2) -0.1975(17) 0.083(10) Uiso 1 1 d . . .
H206 H 0.6452 -0.5667 -0.1518 0.1 Uiso 1 1 calc R . .
C301 C 0.3606 -0.6983 -0.6307 0.096(11) Uiso 1 1 d . . .
C302 C 0.4084 -0.6593 -0.6611 0.20(3) Uiso 1 1 d . . .
C303 C 0.4821 -0.6796 -0.6358 0.21(3) Uiso 1 1 d . . .
H303 H 0.5176 -0.6549 -0.6515 0.251 Uiso 1 1 calc R . .
C304 C 0.5085 -0.7378 -0.5854 0.144(18) Uiso 1 1 d . . .
H304 H 0.5602 -0.7508 -0.5647 0.173 Uiso 1 1 calc R . .
C305 C 0.4502 -0.772 -0.5711 0.47(9) Uiso 1 1 d . . .
H305 H 0.4626 -0.8167 -0.5455 0.566 Uiso 1 1 calc R . .
C306 C 0.3723 -0.7481 -0.5903 0.149(18) Uiso 1 1 d . . .
H306 H 0.3357 -0.7688 -0.5735 0.179 Uiso 1 1 calc R . .
F1 F 0.5746(11) -0.9888(14) -0.5605(11) 0.106(8) Uani 1 1 d . . .
F2 F 0.6120(11) -1.0288(17) -0.4621(13) 0.136(10) Uani 1 1 d . . .
F3 F 0.5617(11) -0.9275(14) -0.4784(13) 0.126(9) Uani 1 1 d . . .
F4 F 0.5636(11) -0.5226(19) -0.5597(14) 0.188(17) Uani 1 1 d . . .
F5 F 0.6181(12) -0.4284(17) -0.511(2) 0.186(14) Uani 1 1 d . . .
F6 F 0.5898(13) -0.501(2) -0.4581(11) 0.177(15) Uani 1 1 d . . .
F7 F 0.8934(15) -0.2933(11) -0.2214(11) 0.111(8) Uani 1 1 d . . .
F8 F 0.8531(8) -0.3758(11) -0.1637(8) 0.078(5) Uani 1 1 d . . .
F9 F 0.9688(11) -0.3286(13) -0.1238(10) 0.101(7) Uani 1 1 d . . .
Cl1 Cl 0.7609(5) -0.6143(8) -0.2046(5) 0.113(4) Uani 1 1 d . . .
Cl2 Cl 0.6706(5) -0.6601(7) -0.3603(4) 0.098(3) Uani 1 1 d . . .
Cl3 Cl 0.2569 -0.6784 -0.6592 0.186(6) Uiso 1 1 d . . .
Cl4 Cl 0.3698 -0.5826 -0.7098 0.169(5) Uiso 1 1 d . . .

loop_
_atom_site_aniso_label
_atom_site_aniso_U_11
_atom_site_aniso_U_22
_atom_site_aniso_U_33
_atom_site_aniso_U_23
_atom_site_aniso_U_13
_atom_site_aniso_U_12
Tl1 0.0684(8) 0.0722(12) 0.0761(8) 0.0021(7) 0.0323(6) 0.0055(8)
C1 0.042(13) 0.05(2) 0.020(10) 0.004(12) -0.009(8) -0.019(14)
C2 0.055(17) 0.04(2) 0.056(16) -0.014(14) 0.024(13) -0.011(15)
C3 0.052(17) 0.04(2) 0.049(15) -0.010(13) -0.007(12) 0.020(15)
C4 0.050(15) 0.020(18) 0.057(14) -0.001(13) 0.014(11) -0.004(14)
C5 0.026(12) 0.04(2) 0.052(14) 0.014(12) 0.006(10) 0.013(12)
C6 0.058(17) 0.07(3) 0.030(13) 0.001(12) 0.025(11) 0.024(16)
C7 0.057(16) 0.023(19) 0.039(13) 0.008(10) 0.017(11) 0.001(13)
C8 0.052(16) 0.03(2) 0.048(14) -0.005(11) 0.020(12) 0.001(13)
C9 0.033(13) 0.04(2) 0.053(13) -0.004(13) 0.011(10) -0.016(15)
C10 0.031(13) 0.04(2) 0.054(14) 0.013(12) 0.015(11) -0.003(12)
C11 0.039(14) 0.05(3) 0.046(13) -0.001(13) 0.011(10) 0.015(14)
C12 0.039(15) 0.06(3) 0.045(14) 0.000(13) 0.008(11) 0.016(14)
C13 0.047(15) 0.022(19) 0.050(14) -0.019(11) 0.007(11) -0.003(12)
C14 0.08(2) 0.02(2) 0.069(17) 0.022(13) 0.033(15) 0.020(16)
C15 0.049(15) 0.014(18) 0.045(13) 0.003(11) -0.001(11) 0.020(12)
C16 0.033(14) 0.04(2) 0.074(17) -0.037(15) 0.013(12) 0.011(14)
C17 0.027(14) 0.08(3) 0.036(13) -0.016(14) -0.008(11) -0.019(14)
C18 0.075(19) 0.04(2) 0.034(13) 0.012(11) 0.011(12) -0.004(15)
C19 0.025(13) 0.10(3) 0.059(17) -0.012(16) 0.019(12) -0.019(15)
C20 0.051(15) 0.029(18) 0.035(12) -0.003(10) 0.023(11) 0.005(13)
C21 0.041(14) 0.03(2) 0.029(12) -0.005(11) -0.002(10) -0.009(12)
C22 0.057(18) 0.10(3) 0.022(12) 0.026(13) -0.001(11) 0.026(17)
C23 0.031(14) 0.12(4) 0.032(13) -0.019(15) 0.006(10) -0.004(16)
C24 0.051(16) 0.03(2) 0.054(15) -0.005(12) 0.008(12) -0.014(14)
C25 0.016(11) 0.04(2) 0.056(14) -0.002(12) 0.012(10) -0.004(11)
C26 0.060(17) 0.021(19) 0.062(15) 0.029(12) 0.026(13) 0.021(13)
C28 0.056(18) 0.07(3) 0.036(14) 0.004(13) 0.001(12) -0.008(16)
C29 0.058(17) 0.04(2) 0.037(13) -0.012(12) 0.001(12) 0.004(14)
C30 0.026(13) 0.05(2) 0.070(17) 0.038(14) 0.006(11) 0.019(12)
C31 0.076(19) 0.02(2) 0.060(15) 0.000(12) 0.022(14) -0.021(15)
C32 0.074(19) 0.010(18) 0.044(13) -0.008(11) 0.009(12) 0.005(14)
C33 0.063(17) 0.01(2) 0.070(16) -0.009(11) 0.030(13) -0.019(12)
C34 0.052(17) 0.05(3) 0.056(16) 0.021(14) 0.010(13) 0.002(15)
C35 0.061(18) 0.04(2) 0.051(15) 0.014(13) 0.022(13) 0.020(15)
C36 0.050(16) 0.03(2) 0.070(17) 0.024(13) 0.021(13) 0.025(14)
C38 0.052(17) 0.014(19) 0.084(18) -0.021(13) 0.030(14) -0.017(13)
C39 0.057(17) 0.03(2) 0.052(14) -0.008(11) 0.017(12) 0.006(13)
C40 0.063(18) 0.03(2) 0.049(14) -0.001(12) 0.008(12) 0.014(14)
C41 0.048(16) 0.04(2) 0.055(16) -0.027(14) 0.014(12) -0.008(15)
C71 0.050(16) 0.05(2) 0.057(15) -0.016(13) 0.020(12) 0.025(14)
C72 0.036(16) 0.06(3) 0.08(2) 0.014(16) 0.022(13) -0.009(14)
C73 0.067(19) 0.08(3) 0.029(13) -0.001(13) 0.010(12) 0.029(18)
C74 0.019(12) 0.07(2) 0.071(17) 0.012(14) 0.027(11) -0.010(13)
C76 0.041(15) 0.08(3) 0.047(15) 0.009(14) -0.010(12) -0.013(15)
C77 0.048(15) 0.03(2) 0.042(13) 0.003(11) 0.019(11) 0.022(13)
C78 0.029(12) 0.04(2) 0.031(11) -0.004(10) -0.007(10) -0.008(12)
C79 0.039(15) 0.06(2) 0.042(14) 0.016(12) 0.004(11) -0.002(13)
C81 0.045(15) 0.05(2) 0.061(16) 0.018(13) 0.018(12) -0.005(14)
C82 0.034(14) 0.04(2) 0.058(15) 0.000(12) 0.015(11) 0.007(12)
C84 0.049(16) 0.04(2) 0.053(15) -0.009(13) 0.008(12) 0.016(14)
C85 0.066(18) 0.05(2) 0.035(12) -0.003(11) 0.017(12) -0.016(15)
C86 0.07(2) 0.08(3) 0.07(2) -0.028(18) 0.040(16) -0.028(19)
C87 0.12(3) 0.06(3) 0.052(18) 0.011(18) 0.003(18) -0.01(2)
C88 0.13(3) 0.09(4) 0.07(2) 0.015(19) 0.054(19) 0.03(2)
C89 0.025(15) 0.05(3) 0.10(2) 0.016(18) 0.028(15) -0.004(14)
C91 0.044(18) 0.12(4) 0.054(18) -0.005(18) 0.022(14) 0.005(18)
F1 0.070(12) 0.14(2) 0.116(15) -0.040(14) 0.043(11) -0.052(13)
F2 0.061(13) 0.15(3) 0.19(2) 0.05(2) 0.030(13) -0.031(15)
F3 0.069(13) 0.10(2) 0.22(2) -0.069(17) 0.069(14) -0.013(13)
F4 0.074(14) 0.21(4) 0.21(2) -0.15(2) -0.038(15) 0.067(17)
F5 0.062(14) 0.10(3) 0.41(5) 0.04(3) 0.10(2) 0.013(15)
F6 0.092(16) 0.33(5) 0.136(19) 0.08(2) 0.074(14) 0.12(2)
F7 0.24(3) 0.013(14) 0.131(17) 0.021(11) 0.128(17) 0.040(14)
F8 0.046(9) 0.089(18) 0.102(13) 0.006(10) 0.030(9) 0.006(10)
F9 0.078(13) 0.11(2) 0.120(15) -0.043(13) 0.042(11) -0.011(12)
Cl1 0.062(5) 0.149(13) 0.112(7) -0.043(7) 0.008(5) 0.016(6)
Cl2 0.095(7) 0.104(11) 0.099(6) 0.000(5) 0.039(5) 0.001(6)

loop_
_atom_type_symbol
_atom_type_description
_atom_type_scat_dispersion_real
_atom_type_scat_dispersion_imag
_atom_type_scat_source
C C 0.0033 0.0016 'International Tables Vol C Tables 4.2.6.8 and 6.1.1.4'
H H 0 0 'International Tables Vol C Tables 4.2.6.8 and 6.1.1.4'
F F 0.0171 0.0103 'International Tables Vol C Tables 4.2.6.8 and 6.1.1.4'
Tl Tl -2.8358 9.6688 'International Tables Vol C Tables 4.2.6.8 and 6.1.1.4'
Cl Cl 0.1484 0.1585 'International Tables Vol C Tables 4.2.6.8 and 6.1.1.4'

loop_
_geom_angle_atom_site_label_1
_geom_angle_atom_site_label_2
_geom_angle_atom_site_label_3
_geom_angle
_geom_angle_site_symmetry_1
_geom_angle_site_symmetry_3
_geom_angle_publ_flag
C5 Tl1 C1 28.6(6) . . ?
C2 C1 C5 105(2) . . ?
C2 C1 C6 126(2) . . ?
C5 C1 C6 122(3) . . ?
C2 C1 Tl1 78.3(15) . . ?
C5 C1 Tl1 75.6(13) . . ?
C6 C1 Tl1 133.6(15) . . ?
C1 C2 C3 112(2) . . ?
C1 C2 C7 123(2) . . ?
C3 C2 C7 123(3) . . ?
C4 C3 C2 102(3) . . ?
C4 C3 C8 125(2) . . ?
C2 C3 C8 123(3) . . ?
C5 C4 C3 113(2) . . ?
C5 C4 C9 126(3) . . ?
C3 C4 C9 117(3) . . ?
C4 C5 C1 108(2) . . ?
C4 C5 C10 121(2) . . ?
C1 C5 C10 124(2) . . ?
C4 C5 Tl1 78.2(15) . . ?
C1 C5 Tl1 75.7(14) . . ?
C10 C5 Tl1 137.7(16) . . ?
C1 C6 C11 109(3) . . ?
C1 C6 C20 110(2) . . ?
C11 C6 C20 104.0(18) . . ?
C1 C6 C71 112.1(17) . . ?
C11 C6 C71 113(2) . . ?
C20 C6 C71 109(2) . . ?
C13 C7 C77 116(2) . . ?
C13 C7 C2 103.1(19) . . ?
C77 C7 C2 118.4(18) . . ?
C13 C7 C12 97.0(19) . . ?
C77 C7 C12 116.1(18) . . ?
C2 C7 C12 103(2) . . ?
C3 C8 C15 110(2) . . ?
C3 C8 C14 111(2) . . ?
C15 C8 C14 97.1(19) . . ?
C3 C8 C83 113(2) . . ?
C15 C8 C83 111(2) . . ?
C14 C8 C83 114(2) . . ?
C16 C9 C4 120(2) . . ?
C16 C9 C17 117(2) . . ?
C4 C9 C17 109(2) . . ?
C18 C10 C5 118(3) . . ?
C18 C10 C19 123(3) . . ?
C5 C10 C19 113(2) . . ?
C12 C11 C21 118(2) . . ?
C12 C11 C6 125(2) . . ?
C21 C11 C6 107(2) . . ?
C24 C12 C11 123(2) . . ?
C24 C12 C7 112(3) . . ?
C11 C12 C7 122(2) . . ?
C14 C13 C25 114(2) . . ?
C14 C13 C7 130(2) . . ?
C25 C13 C7 110.3(19) . . ?
C28 C14 C13 125(2) . . ?
C28 C14 C8 110(2) . . ?
C13 C14 C8 118(3) . . ?
C16 C15 C29 118(2) . . ?
C16 C15 C8 124(2) . . ?
C29 C15 C8 114(2) . . ?
C32 C16 C15 117(3) . . ?
C32 C16 C9 121(3) . . ?
C15 C16 C9 118(2) . . ?
C18 C17 C9 126(2) . . ?
C18 C17 C34 105(3) . . ?
C9 C17 C34 121(2) . . ?
C10 C18 C36 120(2) . . ?
C10 C18 C17 119(3) . . ?
C36 C18 C17 107(3) . . ?
C20 C19 C10 121(3) . . ?
C20 C19 C38 117(2) . . ?
C10 C19 C38 115(2) . . ?
C19 C20 C41 123(2) . . ?
C19 C20 C6 125(2) . . ?
C41 C20 C6 106(2) . . ?
C41 C21 C22 120(2) . . ?
C41 C21 C11 109(2) . . ?
C22 C21 C11 121(3) . . ?
C21 C22 C43 119(2) . . ?
C21 C22 C23 119(3) . . ?
C43 C22 C23 106(3) . . ?
C24 C23 C45 119(3) . . ?
C24 C23 C22 117(2) . . ?
C45 C23 C22 108(3) . . ?
C12 C24 C25 108(2) . . ?
C12 C24 C23 121(3) . . ?
C25 C24 C23 119(2) . . ?
C26 C25 C24 122(2) . . ?
C26 C25 C13 121(2) . . ?
C24 C25 C13 109(2) . . ?
C25 C26 C27 120(2) . . ?
C25 C26 C46 119(3) . . ?
C27 C26 C46 105(2) . . ?
C28 C27 C26 120(2) . . ?
C28 C27 C48 118(2) . . ?
C26 C27 C48 107(2) . . ?
C27 C28 C14 119(2) . . ?
C27 C28 C29 122(3) . . ?
C14 C28 C29 111(2) . . ?
C30 C29 C15 120(2) . . ?
C30 C29 C28 122(2) . . ?
C15 C29 C28 105(2) . . ?
C31 C30 C29 117(2) . . ?
C31 C30 C49 122(3) . . ?
C29 C30 C49 118(2) . . ?
C30 C31 C32 124(3) . . ?
C30 C31 C52 118(2) . . ?
C32 C31 C52 107(2) . . ?
C31 C32 C16 119(3) . . ?
C31 C32 C33 112(2) . . ?
C16 C32 C33 120(3) . . ?
C34 C33 C32 124(3) . . ?
C34 C33 C53 112(3) . . ?
C32 C33 C53 111(2) . . ?
C33 C34 C35 129(3) . . ?
C33 C34 C17 115(3) . . ?
C35 C34 C17 110(3) . . ?
C55 C35 C34 113(3) . . ?
C55 C35 C36 124(2) . . ?
C34 C35 C36 105(2) . . ?
C37 C36 C18 122(2) . . ?
C37 C36 C35 114(2) . . ?
C18 C36 C35 112(3) . . ?
C36 C37 C57 123(2) . . ?
C36 C37 C38 119(2) . . ?
C57 C37 C38 106.4(19) . . ?
C39 C38 C37 107(2) . . ?
C39 C38 C19 122(2) . . ?
C37 C38 C19 120(2) . . ?
C58 C39 C38 108(2) . . ?
C58 C39 C40 122(2) . . ?
C38 C39 C40 116(2) . . ?
C41 C40 C39 120(2) . . ?
C41 C40 C42 118(3) . . ?
C39 C40 C42 117(2) . . ?
C21 C41 C20 111(2) . . ?
C21 C41 C40 123(2) . . ?
C20 C41 C40 120(2) . . ?
C43 C42 C60 118(3) . . ?
C43 C42 C40 119(2) . . ?
C60 C42 C40 117(2) . . ?
C42 C43 C44 124(2) . . ?
C42 C43 C22 121(2) . . ?
C44 C43 C22 107(3) . . ?
C43 C44 C45 113(2) . . ?
C43 C44 C62 119(3) . . ?
C45 C44 C62 118(3) . . ?
C46 C45 C44 125(3) . . ?
C46 C45 C23 120(3) . . ?
C44 C45 C23 105(3) . . ?
C45 C46 C47 119(3) . . ?
C45 C46 C26 121(2) . . ?
C47 C46 C26 109(2) . . ?
C48 C47 C46 109(2) . . ?
C48 C47 C63 117(2) . . ?
C46 C47 C63 120(3) . . ?
C47 C48 C49 127(3) . . ?
C47 C48 C27 109(2) . . ?
C49 C48 C27 119(2) . . ?
C50 C49 C48 115(2) . . ?
C50 C49 C30 116(2) . . ?
C48 C49 C30 119(2) . . ?
C51 C50 C49 124(2) . . ?
C51 C50 C64 110(3) . . ?
C49 C50 C64 120(2) . . ?
C52 C51 C50 117(3) . . ?
C52 C51 C66 123(3) . . ?
C50 C51 C66 107(2) . . ?
C51 C52 C31 122(2) . . ?
C51 C52 C53 118(3) . . ?
C31 C52 C53 107(2) . . ?
C54 C53 C33 123(3) . . ?
C54 C53 C52 118(2) . . ?
C33 C53 C52 103(2) . . ?
C53 C54 C67 122(3) . . ?
C53 C54 C55 117(2) . . ?
C67 C54 C55 109(2) . . ?
C35 C55 C56 118(2) . . ?
C35 C55 C54 125(3) . . ?
C56 C55 C54 107(2) . . ?
C57 C56 C55 118(2) . . ?
C57 C56 C68 118(2) . . ?
C55 C56 C68 110(3) . . ?
C56 C57 C37 121(2) . . ?
C56 C57 C58 119(2) . . ?
C37 C57 C58 111.3(19) . . ?
C59 C58 C57 124(2) . . ?
C59 C58 C39 118(2) . . ?
C57 C58 C39 107.2(19) . . ?
C58 C59 C60 125(2) . . ?
C58 C59 C69 119(2) . . ?
C60 C59 C69 105(3) . . ?
C42 C60 C59 121(2) . . ?
C42 C60 C61 115(3) . . ?
C59 C60 C61 115(2) . . ?
C62 C61 C60 127(2) . . ?
C62 C61 C70 122(3) . . ?
C60 C61 C70 101(2) . . ?
C61 C62 C63 122(2) . . ?
C61 C62 C44 113(3) . . ?
C63 C62 C44 119(3) . . ?
C64 C63 C62 119(3) . . ?
C64 C63 C47 115(2) . . ?
C62 C63 C47 120(2) . . ?
C63 C64 C65 118(3) . . ?
C63 C64 C50 123(2) . . ?
C65 C64 C50 106(2) . . ?
C70 C65 C64 125(2) . . ?
C70 C65 C66 120(3) . . ?
C64 C65 C66 109(2) . . ?
C67 C66 C51 118(2) . . ?
C67 C66 C65 121(2) . . ?
C51 C66 C65 107(2) . . ?
C66 C67 C54 122(3) . . ?
C66 C67 C68 118(2) . . ?
C54 C67 C68 108(2) . . ?
C69 C68 C56 122(2) . . ?
C69 C68 C67 119(2) . . ?
C56 C68 C67 106(2) . . ?
C68 C69 C70 123(2) . . ?
C68 C69 C59 118(2) . . ?
C70 C69 C59 107(2) . . ?
C65 C70 C69 118(2) . . ?
C65 C70 C61 113(2) . . ?
C69 C70 C61 111(2) . . ?
C72 C71 C76 119(3) . . ?
C72 C71 C6 117(2) . . ?
C76 C71 C6 125(2) . . ?
C71 C72 C73 119(3) . . ?
C74 C73 C72 121(3) . . ?
C75 C74 C73 118(3) . . ?
C75 C74 C89 122(3) . . ?
C73 C74 C89 119(3) . . ?
C74 C75 C76 125(3) . . ?
C75 C76 C71 118(3) . . ?
C78 C77 C82 122(2) . . ?
C78 C77 C7 123(2) . . ?
C82 C77 C7 115(2) . . ?
C77 C78 C79 119(2) . . ?
C80 C79 C78 118(2) . . ?
C79 C80 C81 126(3) . . ?
C79 C80 C90 121(3) . . ?
C81 C80 C90 112(3) . . ?
C80 C81 C82 114(3) . . ?
C77 C82 C81 121(2) . . ?
C88 C83 C84 121(3) . . ?
C88 C83 C8 122(3) . . ?
C84 C83 C8 118(2) . . ?
C85 C84 C83 120(3) . . ?
C86 C85 C84 118(3) . . ?
C85 C86 C87 120(3) . . ?
C85 C86 C91 119(3) . . ?
C87 C86 C91 122(3) . . ?
C86 C87 C88 123(3) . . ?
C83 C88 C87 118(4) . . ?
F2 C89 F1 107(3) . . ?
F2 C89 F3 101(3) . . ?
F1 C89 F3 107(2) . . ?
F2 C89 C74 117(3) . . ?
F1 C89 C74 115(2) . . ?
F3 C89 C74 109(3) . . ?
F5 C90 F6 93(3) . . ?
F5 C90 F4 100(3) . . ?
F6 C90 F4 101(3) . . ?
F5 C90 C80 121(3) . . ?
F6 C90 C80 123(3) . . ?
F4 C90 C80 115(3) . . ?
F7 C91 F9 110(4) . . ?
F7 C91 F8 114(3) . . ?
F9 C91 F8 110(2) . . ?
F7 C91 C86 108(2) . . ?
F9 C91 C86 107(2) . . ?
F8 C91 C86 108(3) . . ?
C206 C201 C202 121(3) . . ?
C206 C201 Cl1 123(3) . . ?
C202 C201 Cl1 115(2) . . ?
C201 C202 C203 121(3) . . ?
C201 C202 Cl2 126(3) . . ?
C203 C202 Cl2 112(2) . . ?
C204 C203 C202 111(3) . . ?
C205 C204 C203 123(4) . . ?
C204 C205 C206 126(4) . . ?
C201 C206 C205 116(3) . . ?
C306 C301 C302 132.913(11) . . ?
C306 C301 Cl3 106.792(6) . . ?
C302 C301 Cl3 120.121(15) . . ?
C303 C302 C301 113.693(17) . . ?
C303 C302 Cl4 128.007(4) . . ?
C301 C302 Cl4 116.797(15) . . ?
C302 C303 C304 122.090(6) . . ?
C305 C304 C303 112.370(14) . . ?
C304 C305 C306 127.818(16) . . ?
C301 C306 C305 110.057(7) . . ?

loop_
_geom_bond_atom_site_label_1
_geom_bond_atom_site_label_2
_geom_bond_distance
_geom_bond_site_symmetry_2
_geom_bond_publ_flag
Tl1 C1 2.88(2) . ?
Tl1 C2 2.93(3) . ?
Tl1 C3 2.92(3) . ?
Tl1 C4 2.92(3) . ?
Tl1 C5 2.88(2) . ?
C1 C2 1.39(4) . ?
C1 C5 1.42(3) . ?
C1 C6 1.47(3) . ?
C2 C3 1.44(3) . ?
C2 C7 1.54(3) . ?
C3 C4 1.42(4) . ?
C3 C8 1.47(4) . ?
C4 C5 1.37(4) . ?
C4 C9 1.46(3) . ?
C5 C10 1.45(4) . ?
C6 C11 1.48(3) . ?
C6 C20 1.49(3) . ?
C6 C71 1.59(4) . ?
C7 C13 1.50(3) . ?
C7 C77 1.52(3) . ?
C7 C12 1.61(3) . ?
C8 C15 1.50(3) . ?
C8 C14 1.56(3) . ?
C8 C83 1.56(3) . ?
C9 C16 1.43(4) . ?
C9 C17 1.48(4) . ?
C10 C18 1.37(3) . ?
C10 C19 1.47(4) . ?
C11 C12 1.41(4) . ?
C11 C21 1.44(3) . ?
C12 C24 1.39(4) . ?
C13 C14 1.41(3) . ?
C13 C25 1.49(3) . ?
C14 C28 1.39(4) . ?
C15 C16 1.42(4) . ?
C15 C29 1.42(3) . ?
C16 C32 1.41(3) . ?
C17 C18 1.43(4) . ?
C17 C34 1.52(4) . ?
C18 C36 1.44(4) . ?
C19 C20 1.36(3) . ?
C19 C38 1.49(4) . ?
C20 C41 1.43(3) . ?
C21 C41 1.33(4) . ?
C21 C22 1.41(3) . ?
C22 C43 1.49(3) . ?
C22 C23 1.50(5) . ?
C23 C24 1.44(4) . ?
C23 C45 1.46(4) . ?
C24 C25 1.43(3) . ?
C25 C26 1.38(3) . ?
C26 C27 1.44(3) . ?
C26 C46 1.48(3) . ?
C27 C28 1.37(3) . ?
C27 C48 1.50(3) . ?
C28 C29 1.42(3) . ?
C29 C30 1.42(3) . ?
C30 C31 1.31(3) . ?
C30 C49 1.45(3) . ?
C31 C32 1.39(3) . ?
C31 C52 1.52(4) . ?
C32 C33 1.42(4) . ?
C33 C34 1.41(4) . ?
C33 C53 1.48(4) . ?
C34 C35 1.41(4) . ?
C35 C55 1.37(3) . ?
C35 C36 1.44(4) . ?
C36 C37 1.37(3) . ?
C37 C57 1.39(3) . ?
C37 C38 1.49(3) . ?
C38 C39 1.45(3) . ?
C39 C58 1.43(3) . ?
C39 C40 1.48(3) . ?
C40 C41 1.43(3) . ?
C40 C42 1.48(4) . ?
C42 C43 1.34(4) . ?
C42 C60 1.41(3) . ?
C43 C44 1.39(3) . ?
C44 C45 1.46(4) . ?
C44 C62 1.47(3) . ?
C45 C46 1.37(4) . ?
C46 C47 1.43(3) . ?
C47 C48 1.35(3) . ?
C47 C63 1.50(4) . ?
C48 C49 1.44(3) . ?
C49 C50 1.42(4) . ?
C50 C51 1.41(3) . ?
C50 C64 1.44(3) . ?
C51 C52 1.32(3) . ?
C51 C66 1.45(4) . ?
C52 C53 1.54(4) . ?
C53 C54 1.35(4) . ?
C54 C67 1.39(3) . ?
C54 C55 1.48(4) . ?
C55 C56 1.43(3) . ?
C56 C57 1.38(3) . ?
C56 C68 1.45(3) . ?
C57 C58 1.43(3) . ?
C58 C59 1.30(3) . ?
C59 C60 1.42(4) . ?
C59 C69 1.50(3) . ?
C60 C61 1.43(4) . ?
C61 C62 1.32(4) . ?
C61 C70 1.52(3) . ?
C62 C63 1.45(4) . ?
C63 C64 1.41(3) . ?
C64 C65 1.43(4) . ?
C65 C70 1.40(4) . ?
C65 C66 1.45(3) . ?
C66 C67 1.37(3) . ?
C67 C68 1.51(4) . ?
C68 C69 1.36(3) . ?
C69 C70 1.43(4) . ?
C71 C72 1.37(4) . ?
C71 C76 1.40(3) . ?
C72 C73 1.39(4) . ?
C73 C74 1.39(3) . ?
C74 C75 1.26(3) . ?
C74 C89 1.49(3) . ?
C75 C76 1.36(3) . ?
C77 C78 1.32(3) . ?
C77 C82 1.38(3) . ?
C78 C79 1.39(3) . ?
C79 C80 1.33(4) . ?
C80 C81 1.36(3) . ?
C80 C90 1.44(4) . ?
C81 C82 1.39(3) . ?
C83 C88 1.30(3) . ?
C83 C84 1.42(4) . ?
C84 C85 1.40(3) . ?
C85 C86 1.35(3) . ?
C86 C87 1.38(5) . ?
C86 C91 1.61(5) . ?
C87 C88 1.39(5) . ?
C89 F2 1.25(3) . ?
C89 F1 1.28(3) . ?
C89 F3 1.32(3) . ?
C90 F5 1.29(4) . ?
C90 F6 1.27(3) . ?
C90 F4 1.34(3) . ?
C91 F7 1.25(4) . ?
C91 F9 1.32(3) . ?
C91 F8 1.33(3) . ?
C201 C206 1.31(4) . ?
C201 C202 1.39(4) . ?
C201 Cl1 1.73(3) . ?
C202 C203 1.50(4) . ?
C202 Cl2 1.76(3) . ?
C203 C204 1.45(5) . ?
C204 C205 1.21(4) . ?
C205 C206 1.45(4) . ?
C301 C306 1.1759(2) . ?
C301 C302 1.4171(2) . ?
C301 Cl3 1.8316(5) . ?
C302 C303 1.3272(3) . ?
C302 Cl4 1.6875(3) . ?
C303 C304 1.4203(3) . ?
C304 C305 1.3480(3) . ?
C305 C306 1.4162(4) . ?
